data_4326206
loop_
_publ_author_name
'Melissa C. Menard'
'Rieko Ishii'
'Satoru Nakatsuji'
'Julia Y. Chan'

_publ_section_title
;
 Structure and Magnetism of the Quasi-1-d K4Cu(MoO4)3 and the Structure of
 K4Zn(MoO4)3
;
_journal_name_full 'Inorganic Chemistry'
_journal_page_first 8767
_journal_page_last 8773
_journal_paper_doi 10.1021/ic200476n
_journal_volume 50
_journal_year 2011
_chemical_formula_moiety 'Mo3 O11 Zn, 2(O0.50), 4(K) '
_chemical_formula_sum 'K4 Mo3 O12 Zn'
_chemical_formula_weight 701.61
_chemical_name_systematic
;
 ?
;
_space_group_IT_number 62
_symmetry_cell_setting orthorhombic
_symmetry_space_group_name_Hall '-P 2ac 2n'
_symmetry_space_group_name_H-M 'P n m a'
_atom_sites_solution_primary direct
_atom_sites_solution_secondary difmap
_audit_creation_method SHELXL-97
_cell_angle_alpha 90.00
_cell_angle_beta 90.00
_cell_angle_gamma 90.00
_cell_formula_units_Z 4
_cell_length_a 10.6880(10)
_cell_length_b 22.0220(10)
_cell_length_c 6.1050(10)
_cell_measurement_reflns_used 2160
_cell_measurement_temperature 390(2)
_cell_measurement_theta_max 31.0
_cell_measurement_theta_min 1.0
_cell_volume 1436.9(3)
_computing_cell_refinement 'Denzo and Scalepack(Otowinowski & Minor1997)'
_computing_data_collection 'COLLECT (Nonius 1999)'
_computing_data_reduction 'Denzo and Scalepack(Otowinowski & Minor1997)'
_computing_molecular_graphics 'ORTEP-3 for Windows (Farrugia 1997)'
_computing_publication_material 'SHELXL-97 (Sheldrick, 1997)'
_computing_structure_refinement 'SHELXL-97 (Sheldrick, 1997)'
_computing_structure_solution 'SHELXS-97 (Sheldrick, 1990)'
_diffrn_ambient_temperature 390(2)
_diffrn_measured_fraction_theta_full 0.973
_diffrn_measured_fraction_theta_max 0.973
_diffrn_measurement_device_type 'Nonius KappaCCD (with Oxford Cryostream)'
_diffrn_measurement_method '\w and \f scans'
_diffrn_radiation_monochromator graphite
_diffrn_radiation_source 'fine-focus sealed tube'
_diffrn_radiation_type MoK\a
_diffrn_radiation_wavelength 0.71073
_diffrn_reflns_av_R_equivalents 0.0202
_diffrn_reflns_av_sigmaI/netI 0.0343
_diffrn_reflns_limit_h_max 15
_diffrn_reflns_limit_h_min -14
_diffrn_reflns_limit_k_max 31
_diffrn_reflns_limit_k_min -30
_diffrn_reflns_limit_l_max 8
_diffrn_reflns_limit_l_min -8
_diffrn_reflns_number 3843
_diffrn_reflns_theta_full 30.04
_diffrn_reflns_theta_max 30.04
_diffrn_reflns_theta_min 1.85
_exptl_absorpt_coefficient_mu 5.414
_exptl_absorpt_correction_T_max 0.9354
_exptl_absorpt_correction_T_min 0.8544
_exptl_absorpt_correction_type sphere
_exptl_absorpt_process_details 'HKL Scalepack (Otowinowski & Minor1997)'
_exptl_crystal_colour colorless
_exptl_crystal_density_diffrn 3.243
_exptl_crystal_description plate
_exptl_crystal_F_000 1312.0
_exptl_crystal_size_max 0.12
_exptl_crystal_size_mid 0.11
_exptl_crystal_size_min 0.05
_refine_diff_density_max 3.312
_refine_diff_density_min -1.232
_refine_diff_density_rms 0.212
_refine_ls_extinction_coef 0.0008(2)
_refine_ls_extinction_expression Fc^*^=kFc[1+0.001xFc^2^\l^3^/sin(2\q)]^-1/4^
_refine_ls_extinction_method SHELXL
_refine_ls_goodness_of_fit_ref 1.149
_refine_ls_matrix_type full
_refine_ls_number_parameters 107
_refine_ls_number_reflns 2160
_refine_ls_number_restraints 0
_refine_ls_restrained_S_all 1.149
_refine_ls_R_factor_all 0.0548
_refine_ls_R_factor_gt 0.0391
_refine_ls_shift/su_max 0.000
_refine_ls_shift/su_mean 0.000
_refine_ls_structure_factor_coef Fsqd
_refine_ls_weighting_details 'calc w=1/[\s^2^(Fo^2^)+(0.0670P)^2^+3.9124P] where P=(Fo^2^+2Fc^2^)/3'
_refine_ls_weighting_scheme calc
_refine_ls_wR_factor_gt 0.1177
_refine_ls_wR_factor_ref 0.1382
_reflns_number_gt 1600
_reflns_number_total 2160
_reflns_threshold_expression I>2sigma(I)
_cod_data_source_file ic200476n_si_003.cif
_cod_data_source_block mm87
_cod_database_code 4326206

loop_
_symmetry_equiv_pos_as_xyz
'x, y, z'
'-x+1/2, -y, z+1/2'
'x+1/2, -y+1/2, -z+1/2'
'-x, y+1/2, -z'
'-x, -y, -z'
'x-1/2, y, -z-1/2'
'-x-1/2, y-1/2, z-1/2'
'x, -y-1/2, z'

loop_
_atom_site_label
_atom_site_type_symbol
_atom_site_fract_x
_atom_site_fract_y
_atom_site_fract_z
_atom_site_U_iso_or_equiv
_atom_site_adp_type
_atom_site_occupancy
_atom_site_symmetry_multiplicity
_atom_site_calc_flag
_atom_site_refinement_flags
K1 K 0.33335(13) 0.47447(7) 0.4989(2) 0.0410(3) Uani 1 1 d .
K2 K 0.33314(18) 0.65770(6) 0.5213(2) 0.0440(4) Uani 1 1 d .
Mo1 Mo 0.00088(4) 0.593417(19) 0.49846(7) 0.02391(17) Uani 1 1 d .
Mo2 Mo 0.17304(8) 0.72768(4) 0.99479(14) 0.0267(2) Uani 0.50 1 d P
O5 O 0.4283(6) 0.5699(2) 0.2406(9) 0.0652(15) Uani 1 1 d .
O7 O 0.4764(6) 0.2500 0.5753(12) 0.0528(17) Uani 1 2 d S
O3 O 0.4226(6) 0.5630(2) 0.7785(9) 0.0653(15) Uani 1 1 d .
O4 O -0.0010(5) 0.6741(2) 0.5228(9) 0.0544(14) Uani 1 1 d .
O1 O 0.1543(4) 0.5674(3) 0.5021(10) 0.0676(18) Uani 1 1 d .
O2 O 0.7800(6) 0.2500 0.2601(10) 0.0521(16) Uani 1 2 d S
O6 O 0.7127(5) 0.2500 0.8044(11) 0.0471(15) Uani 1 2 d S
O8 O 0.3350(14) 0.3516(5) 0.4811(18) 0.062(3) Uani 0.50 1 d P
Zn1 Zn 0.03189(8) 0.2500 0.61270(15) 0.0312(2) Uani 1 2 d S

loop_
_atom_site_aniso_label
_atom_site_aniso_U_11
_atom_site_aniso_U_22
_atom_site_aniso_U_33
_atom_site_aniso_U_23
_atom_site_aniso_U_13
_atom_site_aniso_U_12
K1 0.0445(8) 0.0346(7) 0.0438(8) -0.0025(5) -0.0026(6) 0.0005(5)
K2 0.0570(10) 0.0290(7) 0.0459(8) 0.0017(5) 0.0050(6) 0.0001(5)
Mo1 0.0277(3) 0.0178(3) 0.0262(3) 0.00146(14) -0.00166(15) 0.00060(13)
Mo2 0.0239(5) 0.0280(4) 0.0281(4) 0.0020(3) 0.0025(3) 0.0005(3)
O5 0.104(4) 0.046(3) 0.045(3) 0.007(2) 0.035(3) 0.000(3)
O7 0.031(3) 0.087(5) 0.041(3) 0.000 -0.006(3) 0.000
O3 0.102(4) 0.044(3) 0.050(3) -0.007(2) -0.032(3) -0.008(3)
O4 0.074(4) 0.018(2) 0.071(4) 0.0043(19) -0.017(2) 0.0003(18)
O1 0.030(3) 0.049(3) 0.123(6) -0.006(3) -0.001(3) 0.009(2)
O2 0.046(3) 0.071(4) 0.039(3) 0.000 0.010(3) 0.000
O6 0.030(3) 0.068(4) 0.044(3) 0.000 -0.004(3) 0.000
O8 0.084(9) 0.026(5) 0.076(8) -0.003(4) 0.004(6) 0.001(5)
Zn1 0.0323(5) 0.0261(4) 0.0352(5) 0.000 -0.0003(4) 0.000

loop_
_atom_type_symbol
_atom_type_description
_atom_type_scat_dispersion_real
_atom_type_scat_dispersion_imag
_atom_type_scat_source
K K 0.2009 0.2494 'International Tables Vol C Tables 4.2.6.8 and 6.1.1.4'
Zn Zn 0.2839 1.4301 'International Tables Vol C Tables 4.2.6.8 and 6.1.1.4'
Mo Mo -1.6832 0.6857 'International Tables Vol C Tables 4.2.6.8 and 6.1.1.4'
O O 0.0106 0.0060 'International Tables Vol C Tables 4.2.6.8 and 6.1.1.4'

loop_
_geom_angle_atom_site_label_1
_geom_angle_atom_site_label_2
_geom_angle_atom_site_label_3
_geom_angle
_geom_angle_site_symmetry_1
_geom_angle_site_symmetry_3
O8 K1 O3 136.7(3) . .
O8 K1 O1 137.3(3) . .
O3 K1 O1 73.51(17) . .
O8 K1 O5 136.1(3) . .
O3 K1 O5 72.23(18) . .
O1 K1 O5 72.85(17) . .
O8 K1 O5 72.9(3) . 5_666
O3 K1 O5 68.18(16) . 5_666
O1 K1 O5 140.66(16) . 5_666
O5 K1 O5 102.84(14) . 5_666
O8 K1 O3 74.2(3) . 2_564
O3 K1 O3 138.33(11) . 2_564
O1 K1 O3 66.54(15) . 2_564
O5 K1 O3 105.58(16) . 2_564
O5 K1 O3 146.34(14) 5_666 2_564
O8 K1 O1 70.8(3) . 2_564
O3 K1 O1 141.42(17) . 2_564
O1 K1 O1 104.31(18) . 2_564
O5 K1 O1 70.53(15) . 2_564
O5 K1 O1 110.99(13) 5_666 2_564
O3 K1 O1 63.44(13) 2_564 2_564
O8 K1 O1 75.6(3) . 2_565
O3 K1 O1 66.21(16) . 2_565
O1 K1 O1 103.34(19) . 2_565
O5 K1 O1 137.31(17) . 2_565
O5 K1 O1 52.85(12) 5_666 2_565
O3 K1 O1 111.61(13) 2_564 2_565
O1 K1 O1 146.09(19) 2_564 2_565
O8 K1 O3 73.6(3) . 5_666
O3 K1 O3 103.07(14) . 5_666
O1 K1 O3 138.13(16) . 5_666
O5 K1 O3 66.70(15) . 5_666
O5 K1 O3 62.09(13) 5_666 5_666
O3 K1 O3 114.28(8) 2_564 5_666
O1 K1 O3 52.32(13) 2_564 5_666
O1 K1 O3 113.39(13) 2_565 5_666
O8 K1 O5 74.2(3) . 2_565
O3 K1 O5 103.00(16) . 2_565
O1 K1 O5 68.62(15) . 2_565
O5 K1 O5 140.76(9) . 2_565
O5 K1 O5 111.43(9) 5_666 2_565
O3 K1 O5 51.74(13) 2_564 2_565
O1 K1 O5 112.05(13) 2_564 2_565
O1 K1 O5 61.52(12) 2_565 2_565
O3 K1 O5 147.56(14) 5_666 2_565
O8 K1 K1 105.8(3) . 2_564
O3 K1 K1 117.45(12) . 2_564
O1 K1 K1 57.07(14) . 2_564
O5 K1 K1 59.09(14) . 2_564
O5 K1 K1 153.61(10) 5_666 2_564
O3 K1 K1 46.56(9) 2_564 2_564
O1 K1 K1 47.25(9) 2_564 2_564
O1 K1 K1 153.42(11) 2_565 2_564
O3 K1 K1 91.95(10) 5_666 2_564
O5 K1 K1 92.90(10) 2_565 2_564
O8 K1 K1 109.8(3) . 2_565
O3 K1 K1 56.16(14) . 2_565
O1 K1 K1 56.26(14) . 2_565
O5 K1 K1 114.05(12) . 2_565
O5 K1 K1 93.83(9) 5_666 2_565
O3 K1 K1 90.78(11) 2_564 2_565
O1 K1 K1 153.48(11) 2_564 2_565
O1 K1 K1 47.08(9) 2_565 2_565
O3 K1 K1 154.20(10) 5_666 2_565
O5 K1 K1 46.90(9) 2_565 2_565
K1 K1 K1 110.77(7) 2_564 2_565
O2 K2 O1 104.59(17) 5_666 .
O2 K2 O5 170.97(19) 5_666 .
O1 K2 O5 74.09(16) . .
O2 K2 O3 115.93(18) 5_666 .
O1 K2 O3 73.83(16) . .
O5 K2 O3 72.55(17) . .
O2 K2 O6 74.69(15) 5_666 5_666
O1 K2 O6 111.15(17) . 5_666
O5 K2 O6 97.30(15) . 5_666
O3 K2 O6 167.42(19) . 5_666
O2 K2 O7 83.65(15) 5_666 5_666
O1 K2 O7 165.9(2) . 5_666
O5 K2 O7 95.96(16) . 5_666
O3 K2 O7 113.22(17) . 5_666
O6 K2 O7 59.44(15) 5_666 5_666
O2 K2 O4 75.18(17) 5_666 6_657
O1 K2 O4 118.93(16) . 6_657
O5 K2 O4 113.44(17) . 6_657
O3 K2 O4 54.88(13) . 6_657
O6 K2 O4 126.27(13) 5_666 6_657
O7 K2 O4 73.91(16) 5_666 6_657
O2 K2 O8 52.6(2) 5_666 2_565
O1 K2 O8 67.6(2) . 2_565
O5 K2 O8 132.33(19) . 2_565
O3 K2 O8 70.4(2) . 2_565
O6 K2 O8 122.1(2) 5_666 2_565
O7 K2 O8 125.8(2) 5_666 2_565
O4 K2 O8 65.8(3) 6_657 2_565
O2 K2 Zn1 95.65(10) 5_666 2_564
O1 K2 Zn1 131.94(14) . 2_564
O5 K2 Zn1 79.32(10) . 2_564
O3 K2 Zn1 133.72(15) . 2_564
O6 K2 Zn1 34.49(12) 5_666 2_564
O7 K2 Zn1 34.44(14) 5_666 2_564
O4 K2 Zn1 108.17(10) 6_657 2_564
O8 K2 Zn1 148.23(17) 2_565 2_564
O2 K2 Mo2 25.49(11) 5_666 .
O1 K2 Mo2 90.76(13) . .
O5 K2 Mo2 160.53(11) . .
O3 K2 Mo2 91.75(13) . .
O6 K2 Mo2 99.60(12) 5_666 .
O7 K2 Mo2 100.92(13) 5_666 .
O4 K2 Mo2 63.01(8) 6_657 .
O8 K2 Mo2 28.24(17) 2_565 .
Zn1 K2 Mo2 120.15(4) 2_564 .
O2 K2 Mo1 96.45(14) 5_666 6_657
O1 K2 Mo1 95.33(13) . 6_657
O5 K2 Mo1 92.58(13) . 6_657
O3 K2 Mo1 26.22(10) . 6_657
O6 K2 Mo1 153.36(11) 5_666 6_657
O7 K2 Mo1 95.04(13) 5_666 6_657
O4 K2 Mo1 28.67(9) 6_657 6_657
O8 K2 Mo1 64.7(2) 2_565 6_657
Zn1 K2 Mo1 125.47(6) 2_564 6_657
Mo2 K2 Mo1 76.42(3) . 6_657
O2 K2 Mo1 83.19(13) 5_666 .
O1 K2 Mo1 24.40(10) . .
O5 K2 Mo1 93.45(13) . .
O3 K2 Mo1 93.57(13) . .
O6 K2 Mo1 94.48(12) 5_666 .
O7 K2 Mo1 153.16(11) 5_666 .
O4 K2 Mo1 124.52(9) 6_657 .
O8 K2 Mo1 60.6(2) 2_565 .
Zn1 K2 Mo1 124.56(5) 2_564 .
Mo2 K2 Mo1 75.70(4) . .
Mo1 K2 Mo1 109.61(4) 6_657 .
O5 Mo1 O3 109.3(3) 6_556 6_557
O5 Mo1 O1 109.6(3) 6_556 .
O3 Mo1 O1 108.5(3) 6_557 .
O5 Mo1 O4 111.3(2) 6_556 .
O3 Mo1 O4 108.3(2) 6_557 .
O1 Mo1 O4 109.8(2) . .
O5 Mo1 K2 124.2(2) 6_556 6_557
O3 Mo1 K2 45.15(17) 6_557 6_557
O1 Mo1 K2 124.8(2) . 6_557
O4 Mo1 K2 63.22(18) . 6_557
O5 Mo1 K2 123.8(2) 6_556 .
O3 Mo1 K2 124.2(2) 6_557 .
O1 Mo1 K2 41.02(19) . .
O4 Mo1 K2 68.81(16) . .
K2 Mo1 K2 106.14(3) 6_557 .
O5 Mo1 K1 54.5(2) 6_556 2_564
O3 Mo1 K1 134.25(17) 6_557 2_564
O1 Mo1 K1 56.3(2) . 2_564
O4 Mo1 K1 117.41(18) . 2_564
K2 Mo1 K1 178.67(4) 6_557 2_564
K2 Mo1 K1 75.18(3) . 2_564
O5 Mo1 K1 139.62(16) 6_556 2_565
O3 Mo1 K1 56.4(2) 6_557 2_565
O1 Mo1 K1 54.9(2) . 2_565
O4 Mo1 K1 109.10(16) . 2_565
K2 Mo1 K1 75.11(3) 6_557 2_565
K2 Mo1 K1 71.72(3) . 2_565
K1 Mo1 K1 105.57(4) 2_564 2_565
O5 Mo1 K1 58.4(2) 6_556 5_566
O3 Mo1 K1 53.3(2) 6_557 5_566
O1 Mo1 K1 138.00(19) . 5_566
O4 Mo1 K1 111.97(16) . 5_566
K2 Mo1 K1 72.47(3) 6_557 5_566
K2 Mo1 K1 177.47(3) . 5_566
K1 Mo1 K1 106.22(3) 2_564 5_566
K1 Mo1 K1 105.80(3) 2_565 5_566
O5 Mo1 K2 38.63(16) 6_556 6_556
O3 Mo1 K2 123.8(2) 6_557 6_556
O1 Mo1 K2 124.2(2) . 6_556
O4 Mo1 K2 72.64(16) . 6_556
K2 Mo1 K2 106.33(4) 6_557 6_556
K2 Mo1 K2 108.74(3) . 6_556
K1 Mo1 K2 72.97(3) 2_564 6_556
K1 Mo1 K2 178.18(3) 2_565 6_556
K1 Mo1 K2 73.76(3) 5_566 6_556
Mo2 Mo2 O2 73.26(7) 8_575 5_666
Mo2 Mo2 O7 73.61(6) 8_575 2_565
O2 Mo2 O7 116.5(3) 5_666 2_565
Mo2 Mo2 O8 176.1(4) 8_575 2_565
O2 Mo2 O8 105.0(4) 5_666 2_565
O7 Mo2 O8 104.5(5) 2_565 2_565
Mo2 Mo2 O6 74.14(6) 8_575 5_667
O2 Mo2 O6 110.0(3) 5_666 5_667
O7 Mo2 O6 110.7(3) 2_565 5_667
O8 Mo2 O6 109.8(4) 2_565 5_667
Mo2 Mo2 K2 114.65(2) 8_575 .
O2 Mo2 K2 43.21(9) 5_666 .
O7 Mo2 K2 139.7(2) 2_565 .
O8 Mo2 K2 64.5(4) 2_565 .
O6 Mo2 K2 109.41(19) 5_667 .
Mo2 Mo2 K2 112.98(2) 8_575 6_557
O2 Mo2 K2 111.1(2) 5_666 6_557
O7 Mo2 K2 43.40(12) 2_565 6_557
O8 Mo2 K2 64.2(5) 2_565 6_557
O6 Mo2 K2 138.5(2) 5_667 6_557
K2 Mo2 K2 104.11(4) . 6_557
Mo2 Mo2 K2 112.94(2) 8_575 1_556
O2 Mo2 K2 136.6(2) 5_666 1_556
O7 Mo2 K2 106.1(2) 2_565 1_556
O8 Mo2 K2 70.8(4) 2_565 1_556
O6 Mo2 K2 42.16(10) 5_667 1_556
K2 Mo2 K2 105.84(4) . 1_556
K2 Mo2 K2 105.45(4) 6_557 1_556
Mo1 O5 K2 118.5(2) 6_656 .
Mo1 O5 K1 148.9(3) 6_656 .
K2 O5 K1 92.40(14) . .
Mo1 O5 K1 99.0(2) 6_656 5_666
K2 O5 K1 101.55(19) . 5_666
K1 O5 K1 77.16(14) . 5_666
Mo1 O5 K1 95.2(2) 6_656 2_564
K2 O5 K1 99.86(18) . 2_564
K1 O5 K1 74.01(13) . 2_564
K1 O5 K1 144.54(17) 5_666 2_564
Mo2 O7 Mo2 32.78(13) 7_655 2_564
Mo2 O7 Zn1 122.8(4) 7_655 6_657
Mo2 O7 Zn1 122.8(4) 2_564 6_657
Mo2 O7 K2 140.7(3) 7_655 5_666
Mo2 O7 K2 112.55(14) 2_564 5_666
Zn1 O7 K2 89.18(17) 6_657 5_666
Mo2 O7 K2 112.55(14) 7_655 4_646
Mo2 O7 K2 140.7(3) 2_564 4_646
Zn1 O7 K2 89.18(17) 6_657 4_646
K2 O7 K2 87.61(19) 5_666 4_646
Mo1 O3 K1 157.8(3) 6_657 .
Mo1 O3 K2 108.6(2) 6_657 .
K1 O3 K2 93.53(15) . .
Mo1 O3 K1 100.6(3) 6_657 2_565
K1 O3 K1 77.27(14) . 2_565
K2 O3 K1 97.95(18) . 2_565
Mo1 O3 K1 97.0(2) 6_657 5_666
K1 O3 K1 76.93(14) . 5_666
K2 O3 K1 100.02(18) . 5_666
K1 O3 K1 149.27(17) 2_565 5_666
Mo1 O4 Zn1 147.7(3) . 5_566
Mo1 O4 K2 88.12(19) . 6_557
Zn1 O4 K2 111.7(2) 5_566 6_557
Mo1 O1 K2 114.6(3) . .
Mo1 O1 K1 152.3(3) . .
K2 O1 K1 93.08(14) . .
Mo1 O1 K1 98.5(2) . 2_565
K2 O1 K1 98.04(18) . 2_565
K1 O1 K1 76.49(14) . 2_565
Mo1 O1 K1 97.0(2) . 2_564
K2 O1 K1 102.65(19) . 2_564
K1 O1 K1 75.86(14) . 2_564
K1 O1 K1 146.09(19) 2_565 2_564
Mo2 O2 Mo2 33.47(13) 4_646 5_666
Mo2 O2 K2 142.6(2) 4_646 5_666
Mo2 O2 K2 111.30(11) 5_666 5_666
Mo2 O2 K2 111.30(11) 4_646 4_646
Mo2 O2 K2 142.6(2) 5_666 4_646
K2 O2 K2 96.9(2) 5_666 4_646
Mo2 O6 Mo2 31.71(12) 5_667 4_647
Mo2 O6 Zn1 119.0(3) 5_667 6_657
Mo2 O6 Zn1 119.0(3) 4_647 6_657
Mo2 O6 K2 141.0(2) 5_667 4_646
Mo2 O6 K2 113.10(11) 4_647 4_646
Zn1 O6 K2 90.60(17) 6_657 4_646
Mo2 O6 K2 113.10(11) 5_667 5_666
Mo2 O6 K2 141.0(2) 4_647 5_666
Zn1 O6 K2 90.60(17) 6_657 5_666
K2 O6 K2 89.56(19) 4_646 5_666
Mo2 O8 K1 174.0(7) 2_564 .
Mo2 O8 K2 87.3(4) 2_564 2_564
K1 O8 K2 95.3(3) . 2_564
O4 Zn1 O4 123.9(3) 4_546 5_566
O4 Zn1 O7 111.42(18) 4_546 6_557
O4 Zn1 O7 111.42(18) 5_566 6_557
O4 Zn1 O6 106.23(17) 4_546 6_557
O4 Zn1 O6 106.23(17) 5_566 6_557
O7 Zn1 O6 92.6(3) 6_557 6_557
O4 Zn1 K2 152.76(15) 4_546 2_565
O4 Zn1 K2 82.63(16) 5_566 2_565
O7 Zn1 K2 56.37(14) 6_557 2_565
O6 Zn1 K2 54.91(13) 6_557 2_565
O4 Zn1 K2 82.63(16) 4_546 7_656
O4 Zn1 K2 152.76(16) 5_566 7_656
O7 Zn1 K2 56.37(14) 6_557 7_656
O6 Zn1 K2 54.91(13) 6_557 7_656
K2 Zn1 K2 70.40(5) 2_565 7_656

loop_
_geom_bond_atom_site_label_1
_geom_bond_atom_site_label_2
_geom_bond_distance
_geom_bond_site_symmetry_2
K1 O8 2.708(10) .
K1 O3 2.761(5) .
K1 O1 2.801(5) .
K1 O5 2.817(5) .
K1 O5 3.158(7) 5_666
K1 O3 3.158(7) 2_564
K1 O1 3.172(7) 2_564
K1 O1 3.210(6) 2_565
K1 O3 3.217(7) 5_666
K1 O5 3.310(7) 2_565
K1 K1 3.7090(17) 2_564
K1 K1 3.7090(17) 2_565
K2 O2 2.716(4) 5_666
K2 O1 2.761(6) .
K2 O5 2.776(5) .
K2 O3 2.781(5) .
K2 O6 2.886(5) 5_666
K2 O7 2.937(5) 5_666
K2 O4 3.320(6) 6_657
K2 O8 3.339(13) 2_565
K2 Zn1 3.5264(17) 2_564
K2 Mo2 3.6957(17) .
K2 Mo1 3.7166(16) 6_657
K2 Mo1 3.8256(19) .
Mo1 O5 1.732(5) 6_556
Mo1 O3 1.733(5) 6_557
Mo1 O1 1.738(5) .
Mo1 O4 1.784(5) .
Mo1 K2 3.7166(17) 6_557
Mo1 K1 3.8311(15) 2_564
Mo1 K1 3.8349(15) 2_565
Mo1 K1 3.8725(15) 5_566
Mo1 K2 3.9099(16) 6_556
Mo2 Mo2 0.9831(18) 8_575
Mo2 O2 1.707(6) 5_666
Mo2 O7 1.742(6) 2_565
Mo2 O8 1.750(10) 2_565
Mo2 O6 1.799(6) 5_667
Mo2 K2 3.947(2) 6_557
Mo2 K2 3.9543(17) 1_556
O5 Mo1 1.732(5) 6_656
O5 K1 3.158(7) 5_666
O5 K1 3.310(7) 2_564
O7 Mo2 1.742(6) 7_655
O7 Mo2 1.742(6) 2_564
O7 Zn1 1.995(7) 6_657
O7 K2 2.937(5) 5_666
O7 K2 2.937(5) 4_646
O3 Mo1 1.733(5) 6_657
O3 K1 3.158(7) 2_565
O3 K1 3.217(7) 5_666
O4 Zn1 1.893(5) 5_566
O4 K2 3.320(6) 6_557
O1 K1 3.172(7) 2_565
O1 K1 3.210(6) 2_564
O2 Mo2 1.707(6) 4_646
O2 Mo2 1.707(6) 5_666
O2 K2 2.716(4) 5_666
O2 K2 2.716(4) 4_646
O6 Mo2 1.799(6) 5_667
O6 Mo2 1.799(6) 4_647
O6 Zn1 1.997(6) 6_657
O6 K2 2.886(5) 4_646
O6 K2 2.886(5) 5_666
O8 Mo2 1.750(10) 2_564
O8 K2 3.339(13) 2_564
Zn1 O4 1.893(5) 4_546
Zn1 O4 1.893(5) 5_566
Zn1 O7 1.995(7) 6_557
Zn1 O6 1.997(6) 6_557
Zn1 K2 3.5264(17) 2_565
Zn1 K2 3.5264(17) 7_656
